data_4340513
loop_
_publ_author_name
'Lin, Xinsong'
'Tabassum, Danisa'
'Rudyk, Brent W.'
'Mar, Arthur'

_publ_section_title
;
 Manganese-Substituted Rare-Earth Zinc Arsenides RE1-yMnxZn2-xAs2 (RE =
 Eu-Lu) and RE2-yMnxZn4-xAs4 (RE = La-Nd, Sm, Gd).
;
_journal_issue 16
_journal_name_full 'Inorganic chemistry'
_journal_page_first 8431
_journal_page_last 8441
_journal_paper_doi 10.1021/ic501053v
_journal_volume 53
_journal_year 2014
_chemical_formula_structural 'Dy0.53 Mn0.42 Zn1.58 As2'
_chemical_formula_sum 'As2 Dy0.53 Mn0.42 Zn1.58'
_chemical_formula_weight 362.32
_chemical_name_common 'dysprosium manganese zinc arsenide (0.5/0.4/1.6/2)'
_chemical_name_systematic 'dysprosium manganese zinc arsenide (0.5/0.4/1.6/2)'
_space_group_IT_number 164
_symmetry_cell_setting trigonal
_symmetry_space_group_name_Hall '-P 3 2"'
_symmetry_space_group_name_H-M 'P -3 m 1'
_atom_sites_solution_primary direct
_atom_sites_solution_secondary difmap
_audit_creation_method SHELXL-97
_cell_angle_alpha 90.00
_cell_angle_beta 90.00
_cell_angle_gamma 120.00
_cell_formula_units_Z 1
_cell_length_a 4.1023(9)
_cell_length_b 4.1023(9)
_cell_length_c 6.7197(16)
_cell_measurement_reflns_used 411
_cell_measurement_temperature 296(2)
_cell_measurement_theta_max 25.03
_cell_measurement_theta_min 5.74
_cell_volume 97.93(4)
_computing_cell_refinement 'Bruker SAINT 7.68A (Bruker, 2009)'
_computing_data_collection 'Bruker SMART 5.054 (Bruker, 1999)'
_computing_data_reduction 'Bruker SAINT 7.68A'
_computing_molecular_graphics 'ATOMS 5.1 (Dowty, 1999)'
_computing_publication_material 'Bruker SHELXTL 6.12'
_computing_structure_refinement 'Bruker SHELXTL 6.12'
_computing_structure_solution 'Bruker SHELXTL 6.12'
_diffrn_ambient_temperature 296(2)
_diffrn_measured_fraction_theta_full 0.994
_diffrn_measured_fraction_theta_max 0.994
_diffrn_measurement_device_type 'Bruker PLATFORM/SMART APEX II CCD'
_diffrn_measurement_method '\w scans'
_diffrn_radiation_monochromator graphite
_diffrn_radiation_source 'fine-focus sealed tube'
_diffrn_radiation_type MoK\a
_diffrn_radiation_wavelength 0.71073
_diffrn_reflns_av_R_equivalents 0.0533
_diffrn_reflns_av_sigmaI/netI 0.0252
_diffrn_reflns_limit_h_max 6
_diffrn_reflns_limit_h_min -6
_diffrn_reflns_limit_k_max 6
_diffrn_reflns_limit_k_min -6
_diffrn_reflns_limit_l_max 10
_diffrn_reflns_limit_l_min -10
_diffrn_reflns_number 1344
_diffrn_reflns_theta_full 32.67
_diffrn_reflns_theta_max 32.67
_diffrn_reflns_theta_min 3.03
_exptl_absorpt_coefficient_mu 37.494
_exptl_absorpt_correction_T_max 0.5459
_exptl_absorpt_correction_T_min 0.3590
_exptl_absorpt_correction_type numerical
_exptl_absorpt_process_details 'Bruker SHELXTL 6.12 (Sheldrick, 2001)'
_exptl_crystal_colour black
_exptl_crystal_density_diffrn 6.143
_exptl_crystal_density_method 'not measured'
_exptl_crystal_description irregular
_exptl_crystal_F_000 159
_exptl_crystal_size_max 0.06
_exptl_crystal_size_mid 0.04
_exptl_crystal_size_min 0.03
_refine_diff_density_max 1.795
_refine_diff_density_min -1.094
_refine_diff_density_rms 0.251
_refine_ls_extinction_coef 0.018(5)
_refine_ls_extinction_expression Fc^*^=kFc[1+0.001xFc^2^\l^3^/sin(2\q)]^-1/4^
_refine_ls_extinction_method SHELXL
_refine_ls_goodness_of_fit_ref 1.094
_refine_ls_matrix_type full
_refine_ls_number_parameters 15
_refine_ls_number_reflns 168
_refine_ls_number_restraints 0
_refine_ls_restrained_S_all 1.094
_refine_ls_R_factor_all 0.0367
_refine_ls_R_factor_gt 0.0307
_refine_ls_shift/su_max 0.000
_refine_ls_shift/su_mean 0.000
_refine_ls_structure_factor_coef Fsqd
_refine_ls_weighting_details 'calc w=1/[\s^2^(Fo^2^)+(0.0212P)^2^+0.8011P] where P=(Fo^2^+2Fc^2^)/3'
_refine_ls_weighting_scheme calc
_refine_ls_wR_factor_gt 0.0599
_refine_ls_wR_factor_ref 0.0618
_reflns_number_gt 149
_reflns_number_total 168
_reflns_threshold_expression I>2\s(I)
_cod_data_source_file ic501053v_si_002.cif
_cod_data_source_block Dy(Mn,Zn)2As2
_cod_depositor_comments 'Adding full bibliography for 4340510--4340524.cif.'
_cod_database_code 4340513

loop_
_symmetry_equiv_pos_as_xyz
'x, y, z'
'-y, x-y, z'
'-x+y, -x, z'
'y, x, -z'
'x-y, -y, -z'
'-x, -x+y, -z'
'-x, -y, -z'
'y, -x+y, -z'
'x-y, x, -z'
'-y, -x, z'
'-x+y, y, z'
'x, x-y, z'

loop_
_atom_site_label
_atom_site_type_symbol
_atom_site_fract_x
_atom_site_fract_y
_atom_site_fract_z
_atom_site_U_iso_or_equiv
_atom_site_adp_type
_atom_site_occupancy
_atom_site_symmetry_multiplicity
_atom_site_calc_flag
_atom_site_refinement_flags
Dy Dy 0.0000 0.0000 0.0000 0.0192(4) Uani 0.526(4) 12 d SP
Zn Zn 0.3333 0.6667 0.6262(3) 0.0250(6) Uani 0.790(6) 6 d SP
Mn Mn 0.3333 0.6667 0.818(3) 0.052(5) Uani 0.210(6) 6 d SP
As As 0.3333 0.6667 0.24278(16) 0.0160(3) Uani 1 6 d S

loop_
_atom_site_aniso_label
_atom_site_aniso_U_11
_atom_site_aniso_U_22
_atom_site_aniso_U_33
_atom_site_aniso_U_23
_atom_site_aniso_U_13
_atom_site_aniso_U_12
Dy 0.0195(5) 0.0195(5) 0.0184(7) 0.000 0.000 0.0098(3)
Zn 0.0192(6) 0.0192(6) 0.0366(12) 0.000 0.000 0.0096(3)
Mn 0.022(3) 0.022(3) 0.114(13) 0.000 0.000 0.0108(16)
As 0.0160(4) 0.0160(4) 0.0160(5) 0.000 0.000 0.00800(19)

loop_
_atom_type_symbol
_atom_type_description
_atom_type_scat_dispersion_real
_atom_type_scat_dispersion_imag
_atom_type_scat_source
Mn Mn 0.3368 0.7283 'International Tables Vol C Tables 4.2.6.8 and 6.1.1.4'
Zn Zn 0.2839 1.4301 'International Tables Vol C Tables 4.2.6.8 and 6.1.1.4'
As As 0.0499 2.0058 'International Tables Vol C Tables 4.2.6.8 and 6.1.1.4'
Dy Dy -0.1892 4.4098 'International Tables Vol C Tables 4.2.6.8 and 6.1.1.4'

loop_
_geom_angle_atom_site_label_1
_geom_angle_atom_site_label_2
_geom_angle_atom_site_label_3
_geom_angle
_geom_angle_site_symmetry_1
_geom_angle_site_symmetry_3
Mn Dy Mn 180.0(7) 7_666 1_444
Mn Dy Mn 100.5(4) 7_666 7_556
Mn Dy Mn 79.5(4) 1_444 7_556
Mn Dy Mn 79.5(4) 7_666 1_554
Mn Dy Mn 100.5(4) 1_444 1_554
Mn Dy Mn 180.0 7_556 1_554
Mn Dy Mn 100.5(4) 7_666 7_566
Mn Dy Mn 79.5(4) 1_444 7_566
Mn Dy Mn 100.5(4) 7_556 7_566
Mn Dy Mn 79.5(4) 1_554 7_566
Mn Dy Mn 79.5(4) 7_666 1_544
Mn Dy Mn 100.5(4) 1_444 1_544
Mn Dy Mn 79.5(4) 7_556 1_544
Mn Dy Mn 100.5(4) 1_554 1_544
Mn Dy Mn 180.0(7) 7_566 1_544
Mn Dy As 128.79(14) 7_666 7
Mn Dy As 51.21(14) 1_444 7
Mn Dy As 61.9(3) 7_556 7
Mn Dy As 118.1(3) 1_554 7
Mn Dy As 128.79(14) 7_566 7
Mn Dy As 51.21(14) 1_544 7
Mn Dy As 61.9(3) 7_666 7_665
Mn Dy As 118.1(3) 1_444 7_665
Mn Dy As 128.79(14) 7_556 7_665
Mn Dy As 51.21(14) 1_554 7_665
Mn Dy As 128.79(14) 7_566 7_665
Mn Dy As 51.21(14) 1_544 7_665
As Dy As 90.99(3) 7 7_665
Mn Dy As 118.1(3) 7_666 1_445
Mn Dy As 61.9(3) 1_444 1_445
Mn Dy As 51.21(14) 7_556 1_445
Mn Dy As 128.79(14) 1_554 1_445
Mn Dy As 51.21(14) 7_566 1_445
Mn Dy As 128.79(14) 1_544 1_445
As Dy As 89.01(3) 7 1_445
As Dy As 180.0 7_665 1_445
Mn Dy As 51.21(14) 7_666 .
Mn Dy As 128.79(14) 1_444 .
Mn Dy As 118.1(3) 7_556 .
Mn Dy As 61.9(3) 1_554 .
Mn Dy As 51.21(14) 7_566 .
Mn Dy As 128.79(14) 1_544 .
As Dy As 180.0 7 .
As Dy As 89.01(3) 7_665 .
As Dy As 90.99(3) 1_445 .
Mn Dy As 128.79(14) 7_666 7_565
Mn Dy As 51.21(14) 1_444 7_565
Mn Dy As 128.79(14) 7_556 7_565
Mn Dy As 51.21(14) 1_554 7_565
Mn Dy As 61.9(3) 7_566 7_565
Mn Dy As 118.1(3) 1_544 7_565
As Dy As 90.99(3) 7 7_565
As Dy As 90.99(3) 7_665 7_565
As Dy As 89.01(3) 1_445 7_565
As Dy As 89.01(3) . 7_565
Mn Dy As 51.21(14) 7_666 1_545
Mn Dy As 128.79(14) 1_444 1_545
Mn Dy As 51.21(14) 7_556 1_545
Mn Dy As 128.79(14) 1_554 1_545
Mn Dy As 118.1(3) 7_566 1_545
Mn Dy As 61.9(3) 1_544 1_545
As Dy As 89.01(3) 7 1_545
As Dy As 89.01(3) 7_665 1_545
As Dy As 90.99(3) 1_445 1_545
As Dy As 90.99(3) . 1_545
As Dy As 180.0 7_565 1_545
Mn Zn As 69.60(5) . 7_666
Mn Zn As 69.60(5) . 7_676
As Zn As 108.53(5) 7_666 7_676
Mn Zn As 69.60(5) . 7_566
As Zn As 108.53(5) 7_666 7_566
As Zn As 108.53(5) 7_676 7_566
Mn Zn As 180.000(6) . .
As Zn As 110.40(5) 7_666 .
As Zn As 110.40(5) 7_676 .
As Zn As 110.40(5) 7_566 .
Mn Zn Zn 125.60(6) . 7_666
As Zn Zn 56.00(3) 7_666 7_666
As Zn Zn 125.73(2) 7_676 7_666
As Zn Zn 125.73(2) 7_566 7_666
As Zn Zn 54.40(6) . 7_666
Mn Zn Zn 125.60(7) . 7_566
As Zn Zn 125.73(2) 7_666 7_566
As Zn Zn 125.73(2) 7_676 7_566
As Zn Zn 56.00(3) 7_566 7_566
As Zn Zn 54.40(6) . 7_566
Zn Zn Zn 89.53(9) 7_666 7_566
Mn Zn Zn 125.60(6) . 7_676
As Zn Zn 125.73(2) 7_666 7_676
As Zn Zn 56.00(3) 7_676 7_676
As Zn Zn 125.73(2) 7_566 7_676
As Zn Zn 54.40(6) . 7_676
Zn Zn Zn 89.53(9) 7_666 7_676
Zn Zn Zn 89.52(9) 7_566 7_676
Mn Zn Dy 43.31(2) . 1_666
As Zn Dy 54.89(3) 7_666 1_666
As Zn Dy 54.90(3) 7_676 1_666
As Zn Dy 112.92(7) 7_566 1_666
As Zn Dy 136.69(2) . 1_666
Zn Zn Dy 98.32(4) 7_666 1_666
Zn Zn Dy 168.91(9) 7_566 1_666
Zn Zn Dy 98.32(4) 7_676 1_666
Mn Zn Dy 43.31(2) . 1_566
As Zn Dy 112.92(7) 7_666 1_566
As Zn Dy 54.89(3) 7_676 1_566
As Zn Dy 54.89(3) 7_566 1_566
As Zn Dy 136.69(2) . 1_566
Zn Zn Dy 168.91(9) 7_666 1_566
Zn Zn Dy 98.32(4) 7_566 1_566
Zn Zn Dy 98.32(4) 7_676 1_566
Dy Zn Dy 72.90(4) 1_666 1_566
Mn Zn Dy 43.31(3) . 1_556
As Zn Dy 54.89(3) 7_666 1_556
As Zn Dy 112.92(7) 7_676 1_556
As Zn Dy 54.90(3) 7_566 1_556
As Zn Dy 136.69(2) . 1_556
Zn Zn Dy 98.32(4) 7_666 1_556
Zn Zn Dy 98.32(4) 7_566 1_556
Zn Zn Dy 168.91(9) 7_676 1_556
Dy Zn Dy 72.90(4) 1_666 1_556
Dy Zn Dy 72.90(4) 1_566 1_556
Zn Mn As 80.3(4) . 7_666
Zn Mn As 80.3(4) . 7_566
As Mn As 117.2(2) 7_666 7_566
Zn Mn As 80.3(4) . 7_676
As Mn As 117.2(2) 7_666 7_676
As Mn As 117.2(2) 7_566 7_676
Zn Mn Dy 117.4(3) . 1_566
As Mn Dy 162.3(8) 7_666 1_566
As Mn Dy 68.89(10) 7_566 1_566
As Mn Dy 68.89(10) 7_676 1_566
Zn Mn Dy 117.4(3) . 1_666
As Mn Dy 68.89(10) 7_666 1_666
As Mn Dy 162.3(8) 7_566 1_666
As Mn Dy 68.89(10) 7_676 1_666
Dy Mn Dy 100.5(4) 1_566 1_666
Zn Mn Dy 117.4(3) . 1_556
As Mn Dy 68.89(10) 7_666 1_556
As Mn Dy 68.89(10) 7_566 1_556
As Mn Dy 162.3(8) 7_676 1_556
Dy Mn Dy 100.5(4) 1_566 1_556
Dy Mn Dy 100.5(4) 1_666 1_556
Zn Mn As 180.0 . 1_556
As Mn As 99.7(4) 7_666 1_556
As Mn As 99.7(4) 7_566 1_556
As Mn As 99.7(4) 7_676 1_556
Dy Mn As 62.6(3) 1_566 1_556
Dy Mn As 62.6(3) 1_666 1_556
Dy Mn As 62.6(3) 1_556 1_556
Mn As Mn 117.2(2) 7_666 7_566
Mn As Mn 117.2(2) 7_666 7_676
Mn As Mn 117.2(2) 7_566 7_676
Mn As Zn 30.1(4) 7_666 7_666
Mn As Zn 121.38(13) 7_566 7_666
Mn As Zn 121.38(13) 7_676 7_666
Mn As Zn 121.38(13) 7_666 7_676
Mn As Zn 121.38(13) 7_566 7_676
Mn As Zn 30.1(4) 7_676 7_676
Zn As Zn 108.53(5) 7_666 7_676
Mn As Zn 121.38(13) 7_666 7_566
Mn As Zn 30.1(4) 7_566 7_566
Mn As Zn 121.38(13) 7_676 7_566
Zn As Zn 108.53(5) 7_666 7_566
Zn As Zn 108.53(5) 7_676 7_566
Mn As Zn 99.7(4) 7_666 .
Mn As Zn 99.7(4) 7_566 .
Mn As Zn 99.7(4) 7_676 .
Zn As Zn 69.60(5) 7_666 .
Zn As Zn 69.60(5) 7_676 .
Zn As Zn 69.60(5) 7_566 .
Mn As Mn 80.3(4) 7_666 1_554
Mn As Mn 80.3(4) 7_566 1_554
Mn As Mn 80.3(4) 7_676 1_554
Zn As Mn 110.40(5) 7_666 1_554
Zn As Mn 110.40(5) 7_676 1_554
Zn As Mn 110.40(5) 7_566 1_554
Zn As Mn 180.000(1) . 1_554
Mn As Dy 135.7(4) 7_666 1_565
Mn As Dy 59.9(2) 7_566 1_565
Mn As Dy 59.9(2) 7_676 1_565
Zn As Dy 165.84(6) 7_666 1_565
Zn As Dy 79.15(3) 7_676 1_565
Zn As Dy 79.15(3) 7_566 1_565
Zn As Dy 124.559(19) . 1_565
Mn As Dy 55.442(19) 1_554 1_565
Mn As Dy 59.9(2) 7_666 .
Mn As Dy 59.9(2) 7_566 .
Mn As Dy 135.7(4) 7_676 .
Zn As Dy 79.15(3) 7_666 .
Zn As Dy 165.84(6) 7_676 .
Zn As Dy 79.15(3) 7_566 .
Zn As Dy 124.559(19) . .
Mn As Dy 55.441(19) 1_554 .
Dy As Dy 90.99(3) 1_565 .
Mn As Dy 59.9(2) 7_666 1_665
Mn As Dy 135.7(4) 7_566 1_665
Mn As Dy 59.9(2) 7_676 1_665
Zn As Dy 79.15(3) 7_666 1_665
Zn As Dy 79.15(3) 7_676 1_665
Zn As Dy 165.84(6) 7_566 1_665
Zn As Dy 124.559(19) . 1_665
Mn As Dy 55.441(19) 1_554 1_665
Dy As Dy 90.99(3) 1_565 1_665
Dy As Dy 90.99(3) . 1_665

loop_
_geom_bond_atom_site_label_1
_geom_bond_atom_site_label_2
_geom_bond_distance
_geom_bond_site_symmetry_2
Dy Mn 2.667(8) 7_666
Dy Mn 2.667(8) 1_444
Dy Mn 2.667(8) 7_556
Dy Mn 2.667(8) 1_554
Dy Mn 2.667(8) 7_566
Dy Mn 2.667(8) 1_544
Dy As 2.8759(8) 7
Dy As 2.8759(8) 7_665
Dy As 2.8759(8) 1_445
Dy As 2.8759(8) .
Dy As 2.8760(8) 7_565
Dy As 2.8760(8) 1_545
Zn Mn 1.286(17) .
Zn As 2.5269(9) 7_666
Zn As 2.5269(9) 7_676
Zn As 2.5269(9) 7_566
Zn As 2.576(2) .
Zn Zn 2.913(2) 7_666
Zn Zn 2.913(2) 7_566
Zn Zn 2.913(2) 7_676
Zn Dy 3.4525(16) 1_666
Zn Dy 3.4525(16) 1_566
Zn Dy 3.4525(16) 1_556
Mn As 2.403(3) 7_666
Mn As 2.403(3) 7_566
Mn As 2.403(3) 7_676
Mn Dy 2.667(8) 1_566
Mn Dy 2.667(8) 1_666
Mn Dy 2.667(8) 1_556
Mn As 2.857(18) 1_556
As Mn 2.403(3) 7_666
As Mn 2.403(3) 7_566
As Mn 2.403(3) 7_676
As Zn 2.5269(9) 7_666
As Zn 2.5269(9) 7_676
As Zn 2.5269(9) 7_566
As Mn 2.857(18) 1_554
As Dy 2.8759(8) 1_565
As Dy 2.8759(8) 1_665
